data_8100896
loop_
_publ_author_name
'Fornasini, Maria L.'
'Zanicchi, Gilda'
'Mazzone, Donata'
'Riani, Paola'

_publ_section_title
;
Crystal structure of ytterbium copper stannide, Yb~4~Cu~2~Sn~5~
;
_journal_issue 1
_journal_name_full 'Zeitschrift f\"ur Kristallographie - New Crystal Structures'
_journal_page_first 21
_journal_page_last 22
_journal_volume 216
_journal_year 2001
_chemical_formula_structural 'Yb4 Cu2 Sn5'
_chemical_formula_sum 'Cu2 Sn5 Yb4'
_chemical_formula_weight 1412.69
_space_group_IT_number 59
_symmetry_cell_setting orthorhombic
_symmetry_space_group_name_Hall '-P 2ab 2a'
_symmetry_space_group_name_H-M 'P m m n :2'
_cell_angle_alpha 90.00
_cell_angle_beta 90.00
_cell_angle_gamma 90.00
_cell_formula_units_Z 2
_cell_length_a 4.413(1)
_cell_length_b 13.887(2)
_cell_length_c 8.830(1)
_cell_measurement_temperature 293(2)
_cell_volume 541.1(2)
_diffrn_ambient_temperature 293(2)
_exptl_crystal_density_diffrn 8.670
_refine_ls_R_factor_obs 0.0322
_refine_ls_wR_factor_obs 0.0625
_cod_original_sg_symbol_H-M 'P m m n'
_cod_database_code 8100896

loop_
_symmetry_equiv_pos_as_xyz
'x, y, z'
'-x+1/2, -y+1/2, z'
'x+1/2, -y, -z'
'-x, y+1/2, -z'
'-x, -y, -z'
'x-1/2, y-1/2, -z'
'-x-1/2, y, z'
'x, -y-1/2, z'

loop_
_atom_site_aniso_label
_atom_site_aniso_U_11
_atom_site_aniso_U_22
_atom_site_aniso_U_33
_atom_site_aniso_U_23
_atom_site_aniso_U_13
_atom_site_aniso_U_12
Yb1 0.0139(3) 0.0130(3) 0.0090(3) -0.0025(2) 0.000 0.000
Yb2 0.0132(4) 0.0184(4) 0.0077(4) 0.000 0.000 0.000
Yb3 0.0108(4) 0.0091(3) 0.0064(4) 0.000 0.000 0.000
Cu 0.0140(8) 0.0165(8) 0.0073(7) 0.0020(7) 0.000 0.000
Sn1 0.0147(5) 0.0102(4) 0.0052(4) -0.0002(3) 0.000 0.000
Sn2 0.0115(4) 0.0127(4) 0.0064(4) -0.0019(4) 0.000 0.000
Sn3 0.0129(7) 0.0135(6) 0.0065(6) 0.000 0.000 0.000

loop_
_atom_site_label
_atom_site_type_symbol
_atom_site_fract_x
_atom_site_fract_y
_atom_site_fract_z
_atom_site_U_iso_or_equiv
_atom_site_thermal_displace_type
_atom_site_occupancy
_atom_site_symmetry_multiplicity
_atom_site_Wyckoff_symbol
_atom_site_calc_flag
_atom_site_refinement_flags
_atom_site_disorder_group
Yb1 Yb 0.2500 0.01007(4) 0.79630(7) 0.01193(16) Uani 1 4 e d S .
Yb2 Yb 0.2500 0.7500 0.13562(10) 0.0131(2) Uani 1 2 b d S .
Yb3 Yb 0.2500 0.7500 0.69897(10) 0.00877(18) Uani 1 2 b d S .
Cu Cu 0.2500 0.10778(13) 0.3810(2) 0.0126(4) Uani 1 4 e d S .
Sn1 Sn 0.2500 0.14642(7) 0.08899(11) 0.0100(2) Uani 1 4 e d S .
Sn2 Sn 0.2500 0.58695(7) 0.44473(10) 0.0102(2) Uani 1 4 e d S .
Sn3 Sn 0.2500 0.2500 0.59334(16) 0.0110(3) Uani 1 2 a d S .

loop_
_geom_bond_atom_site_label_1
_geom_bond_atom_site_label_2
_geom_bond_distance
_geom_bond_site_symmetry_2
_geom_bond_publ_flag
Yb1 Cu 3.1621(14) 5_556 ?
Yb1 Cu 3.1621(14) 5_656 ?
Yb1 Sn1 3.2039(12) 1_556 ?
Yb1 Sn2 3.2462(9) 6_556 ?
Yb1 Sn2 3.2462(9) 6_656 ?
Yb1 Sn1 3.2585(9) 5_556 ?
Yb1 Sn1 3.2585(9) 5_656 ?
Yb1 Sn2 3.3841(12) 2 ?
Yb1 Yb3 3.7125(8) 1_545 ?
Yb1 Sn3 3.7833(10) . ?
Yb1 Yb2 4.0412(7) 5_666 ?
Yb1 Yb2 4.0412(7) 5_566 ?
Yb1 Yb1 4.2294(12) 5_657 ?
Yb1 Yb1 4.2294(12) 5_557 ?
Yb2 Sn3 3.2552(13) 5_666 ?
Yb2 Sn3 3.2552(13) 5_566 ?
Yb2 Sn1 3.2971(10) 5_565 ?
Yb2 Sn1 3.2971(10) 5_665 ?
Yb2 Sn1 3.2971(10) 6_565 ?
Yb2 Sn1 3.2971(10) 6_665 ?
Yb2 Sn2 3.5463(12) 2_565 ?
Yb2 Sn2 3.5463(12) . ?
Yb2 Yb3 3.8556(13) 1_554 ?
Yb2 Yb1 4.0412(7) 5_666 ?
Yb2 Yb1 4.0412(7) 5_566 ?
Yb2 Yb1 4.0412(7) 6_566 ?
Yb2 Yb1 4.0412(7) 6_666 ?
Yb3 Cu 3.0443(13) 5_666 ?
Yb3 Cu 3.0443(13) 5_566 ?
Yb3 Cu 3.0444(13) 6_566 ?
Yb3 Cu 3.0444(13) 6_666 ?
Yb3 Sn2 3.1885(11) 2_565 ?
Yb3 Sn2 3.1885(11) . ?
Yb3 Sn1 3.2316(10) 5_666 ?
Yb3 Sn1 3.2316(10) 5_566 ?
Yb3 Sn1 3.2316(10) 6_666 ?
Yb3 Sn1 3.2316(10) 6_566 ?
Yb3 Sn3 3.3957(13) 5_566 ?
Yb3 Sn3 3.3957(13) 5_666 ?
Yb3 Yb1 3.7125(8) 1_565 ?
Yb3 Yb1 3.7125(8) 2 ?
Yb3 Yb2 3.8556(13) 1_556 ?
Cu Sn1 2.634(2) . ?
Cu Sn2 2.7055(12) 6_656 ?
Cu Sn2 2.7055(12) 6_556 ?
Cu Sn3 2.723(2) . ?
Cu Sn2 2.762(2) 2 ?
Cu Yb3 3.0443(13) 5_666 ?
Cu Yb3 3.0443(13) 5_566 ?
Cu Yb1 3.1621(14) 5_556 ?
Cu Yb1 3.1621(14) 5_656 ?
Sn1 Sn1 2.8767(19) 2 ?
Sn1 Yb1 3.2038(12) 1_554 ?
Sn1 Yb3 3.2316(10) 5_666 ?
Sn1 Yb3 3.2316(10) 5_566 ?
Sn1 Yb1 3.2585(9) 5_556 ?
Sn1 Yb1 3.2585(9) 5_656 ?
Sn1 Yb2 3.2971(10) 5_565 ?
Sn1 Yb2 3.2971(10) 5_665 ?
Sn2 Cu 2.7055(12) 6_666 ?
Sn2 Cu 2.7055(12) 6_566 ?
Sn2 Cu 2.762(2) 2 ?
Sn2 Sn3 3.1794(8) 5_666 ?
Sn2 Sn3 3.1794(8) 5_566 ?
Sn2 Yb1 3.2462(9) 6_566 ?
Sn2 Yb1 3.2462(9) 6_666 ?
Sn2 Yb1 3.3842(12) 2 ?
Sn3 Cu 2.723(2) 2 ?
Sn3 Sn2 3.1793(8) 5_666 ?
Sn3 Sn2 3.1793(8) 5_566 ?
Sn3 Sn2 3.1794(8) 6_556 ?
Sn3 Sn2 3.1794(8) 6_656 ?
Sn3 Yb2 3.2552(13) 5_666 ?
Sn3 Yb2 3.2552(13) 5_566 ?
Sn3 Yb3 3.3957(13) 5_566 ?
Sn3 Yb3 3.3957(13) 5_666 ?
Sn3 Yb1 3.7833(10) 2 ?
